data_4337786
loop_
_publ_author_name
'Wang, Shichao'
'Ye, Ning'
'Zou, Guohong'

_publ_section_title
;
 Three New Alkaline Beryllium Borates LiBeBO3, Li6Be3B4O12, and
 Li8Be5B6O18 in the Ternary Phase Diagrams Li2O-BeO-B2O3.
;
_journal_issue 5
_journal_name_full 'Inorganic chemistry'
_journal_page_first 2742
_journal_page_last 2748
_journal_paper_doi 10.1021/ic5000843
_journal_volume 53
_journal_year 2014
_chemical_formula_sum 'B4 Be3 Li6 O12'
_chemical_formula_weight 303.91
_chemical_name_systematic
;
 ?
;
_space_group_crystal_system triclinic
_space_group_IT_number 2
_space_group_name_H-M_alt 'P -1'
_symmetry_space_group_name_Hall '-P 1'
_symmetry_space_group_name_H-M 'P -1'
_atom_sites_solution_primary direct
_atom_sites_solution_secondary difmap
_cell_angle_alpha 105.072(17)
_cell_angle_beta 101.436(14)
_cell_angle_gamma 103.521(15)
_cell_formula_units_Z 2
_cell_length_a 4.6677(16)
_cell_length_b 9.025(3)
_cell_length_c 11.344(5)
_cell_measurement_reflns_used 1256
_cell_measurement_temperature 293(2)
_cell_measurement_theta_max 27.468
_cell_measurement_theta_min 3.5787
_cell_volume 431.2(3)
_computing_cell_refinement 'CrystalClear (Rigaku/MSC Inc., 2005)'
_computing_data_collection 'CrystalClear (Rigaku/MSC Inc., 2005)'
_computing_data_reduction 'CrystalClear (Rigaku/MSC Inc., 2005)'
_computing_structure_refinement 'SHELXL-97 (Sheldrick, 1997)'
_computing_structure_solution 'SHELXS-97 (Sheldrick, 1990)'
_diffrn_ambient_temperature 293(2)
_diffrn_detector_area_resol_mean 14.6306
_diffrn_measured_fraction_theta_full 0.96
_diffrn_measured_fraction_theta_max 0.96
_diffrn_measurement_device
;
        Mercury70 (2x2 bin mode)
;
_diffrn_measurement_method CCD_Profile_fitting
_diffrn_orient_matrix_type d*Trek
_diffrn_orient_matrix_UB_11 0.2112
_diffrn_orient_matrix_UB_12 0.0014
_diffrn_orient_matrix_UB_13 0.0704
_diffrn_orient_matrix_UB_21 -0.0073
_diffrn_orient_matrix_UB_22 -0.1126
_diffrn_orient_matrix_UB_23 -0.0418
_diffrn_orient_matrix_UB_31 0.0099
_diffrn_orient_matrix_UB_32 0.0593
_diffrn_orient_matrix_UB_33 -0.0735
_diffrn_radiation_monochromator graphite
_diffrn_radiation_type MoK\a
_diffrn_radiation_wavelength 0.71073
_diffrn_reflns_av_R_equivalents 0.0126
_diffrn_reflns_av_unetI/netI 0.0165
_diffrn_reflns_limit_h_max 5
_diffrn_reflns_limit_h_min -6
_diffrn_reflns_limit_k_max 11
_diffrn_reflns_limit_k_min -11
_diffrn_reflns_limit_l_max 14
_diffrn_reflns_limit_l_min -14
_diffrn_reflns_number 3313
_diffrn_reflns_reduction_process 'Lp corrections applied'
_diffrn_reflns_theta_full 27.47
_diffrn_reflns_theta_max 27.47
_diffrn_reflns_theta_min 2.45
_exptl_absorpt_coefficient_mu 0.205
_exptl_absorpt_correction_T_max 1
_exptl_absorpt_correction_T_min 0.7769
_exptl_absorpt_correction_type multi-scan
_exptl_crystal_colour White
_exptl_crystal_density_diffrn 2.34
_exptl_crystal_density_method 'not measured'
_exptl_crystal_description Prism
_exptl_crystal_F_000 292
_exptl_crystal_size_max 0.7
_exptl_crystal_size_mid 0.15
_exptl_crystal_size_min 0.15
_refine_diff_density_max 0.239
_refine_diff_density_min -0.283
_refine_diff_density_rms 0.051
_refine_ls_extinction_coef 0.043(10)
_refine_ls_extinction_expression Fc^*^=kFc[1+0.001xFc^2^\l^3^/sin(2\q)]^-1/4^
_refine_ls_extinction_method SHELXL
_refine_ls_goodness_of_fit_ref 1.109
_refine_ls_matrix_type full
_refine_ls_number_parameters 227
_refine_ls_number_reflns 1734
_refine_ls_number_restraints 0
_refine_ls_restrained_S_all 1.109
_refine_ls_R_factor_all 0.0263
_refine_ls_R_factor_gt 0.0244
_refine_ls_shift/su_max 0
_refine_ls_shift/su_mean 0
_refine_ls_structure_factor_coef Fsqd
_refine_ls_weighting_details 'calc w=1/[\s^2^(Fo^2^)+(0.0432P)^2^+0.0491P] where P=(Fo^2^+2Fc^2^)/3'
_refine_ls_weighting_scheme calc
_refine_ls_wR_factor_gt 0.0648
_refine_ls_wR_factor_ref 0.0661
_reflns_number_gt 1623
_reflns_number_total 1734
_reflns_threshold_expression >2sigma(I)
_cod_data_source_file ic5000843_si_002.cif
_cod_data_source_block Li6Be3B4O12_P-1
_cod_depositor_comments
;
The following automatic conversions were performed:

'_space_group_crystal_system' value 'Triclinic' changed to
'triclinic' according to
/usr/data/users/saulius/crontab/automatic-downloads/current/ACS/lib/dictionaries/cif_core.dic
dictionary named 'cif_core.dic' version 2.4.2 from
2011-04-26.

'_exptl_absorpt_correction_type' value 'Multi-scan'
changed to 'multi-scan' according to
/usr/data/users/saulius/crontab/automatic-downloads/current/ACS/lib/dictionaries/cif_core.dic
dictionary named 'cif_core.dic' version 2.4.2 from 2011-04-26.

Automatic conversion script
Id: cif_fix_values 2281 2013-09-26 08:29:07Z andrius 
;
_cod_database_code 4337786

loop_
_symmetry_equiv_pos_as_xyz
'x, y, z'
'-x, -y, -z'

loop_
_atom_site_label
_atom_site_type_symbol
_atom_site_fract_x
_atom_site_fract_y
_atom_site_fract_z
_atom_site_U_iso_or_equiv
_atom_site_adp_type
_atom_site_occupancy
_atom_site_symmetry_multiplicity
_atom_site_calc_flag
Li1 Li 0.8696(4) 1.0455(2) 0.31065(15) 0.0128(4) Uani 1 1 d
Li2 Li 0.3870(5) 0.3828(3) 0.07669(17) 0.0242(5) Uani 1 1 d
Li3 Li 1.2364(4) 0.3979(2) 0.43407(15) 0.0119(4) Uani 1 1 d
Li4 Li 0.2948(4) -0.1184(2) 0.33583(16) 0.0129(4) Uani 1 1 d
Li5 Li 0.2676(4) 0.5804(2) 0.28068(16) 0.0132(4) Uani 1 1 d
Li6 Li 0.2136(5) 0.1194(2) -0.04082(17) 0.0207(4) Uani 1 1 d
Be1 Be 0.7689(3) 0.68675(15) 0.20412(11) 0.0079(3) Uani 1 1 d
Be2 Be 0.6546(3) 0.23365(15) 0.43965(11) 0.0077(3) Uani 1 1 d
Be3 Be 0.8548(3) 0.22588(15) 0.14602(11) 0.0077(3) Uani 1 1 d
B1 B 0.7443(3) 0.43872(12) 0.30916(9) 0.0072(2) Uani 1 1 d
B2 B 1.2137(3) 0.19899(12) 0.56368(9) 0.0072(2) Uani 1 1 d
B3 B 0.3229(3) 0.11091(12) 0.20002(9) 0.0073(2) Uani 1 1 d
B4 B 1.2224(3) 0.70405(12) 0.07657(10) 0.0075(2) Uani 1 1 d
O1 O 0.64090(17) 0.40298(8) 0.40765(6) 0.00852(18) Uani 1 1 d
O2 O 0.98340(16) 0.38872(8) 0.27673(6) 0.00849(18) Uani 1 1 d
O3 O 0.61648(17) 0.52861(8) 0.24397(6) 0.00850(18) Uani 1 1 d
O4 O 0.51126(17) 0.22258(8) 0.55669(6) 0.00929(18) Uani 1 1 d
O5 O 0.86180(17) 0.84363(8) 0.33503(6) 0.00862(18) Uani 1 1 d
O6 O 1.00287(17) 0.22084(8) 0.47204(6) 0.00860(18) Uani 1 1 d
O7 O 0.00889(16) 0.08464(8) 0.16966(6) 0.00830(18) Uani 1 1 d
O8 O 0.48375(16) 0.16565(8) 0.12279(6) 0.01067(19) Uani 1 1 d
O9 O 0.46512(17) 0.08036(8) 0.30627(6) 0.00882(18) Uani 1 1 d
O10 O 0.51718(17) 0.69417(8) 0.08341(6) 0.00988(18) Uani 1 1 d
O11 O 1.09618(16) 0.68801(8) 0.17402(6) 0.00908(18) Uani 1 1 d
O12 O 0.94619(17) 0.26858(8) 0.02486(6) 0.01054(18) Uani 1 1 d

loop_
_atom_site_aniso_label
_atom_site_aniso_U_11
_atom_site_aniso_U_22
_atom_site_aniso_U_33
_atom_site_aniso_U_23
_atom_site_aniso_U_13
_atom_site_aniso_U_12
Li1 0.0153(10) 0.0129(8) 0.0114(8) 0.0044(6) 0.0045(7) 0.0051(7)
Li2 0.0153(11) 0.0326(11) 0.0142(8) -0.0034(8) 0.0035(7) 0.0006(9)
Li3 0.0104(9) 0.0130(8) 0.0121(8) 0.0055(6) 0.0019(7) 0.0025(7)
Li4 0.0101(9) 0.0145(8) 0.0146(8) 0.0069(6) 0.0015(7) 0.0034(7)
Li5 0.0124(10) 0.0134(8) 0.0162(8) 0.0068(6) 0.0051(7) 0.0047(7)
Li6 0.0239(11) 0.0180(9) 0.0141(8) 0.0046(7) -0.0011(7) 0.0012(8)
Be1 0.0075(6) 0.0098(5) 0.0077(5) 0.0036(4) 0.0026(5) 0.0037(5)
Be2 0.0074(7) 0.0091(5) 0.0070(5) 0.0026(4) 0.0013(4) 0.0034(5)
Be3 0.0063(6) 0.0106(5) 0.0078(5) 0.0040(4) 0.0020(5) 0.0042(5)
B1 0.0067(6) 0.0054(4) 0.0069(4) 0.0005(4) -0.0005(4) 0.0004(4)
B2 0.0076(6) 0.0060(4) 0.0073(5) 0.0011(4) 0.0016(4) 0.0026(4)
B3 0.0082(6) 0.0045(4) 0.0070(5) 0.0000(3) 0.0010(4) 0.0012(4)
B4 0.0076(6) 0.0065(4) 0.0076(5) 0.0017(4) 0.0012(4) 0.0020(4)
O1 0.0092(4) 0.0092(3) 0.0085(3) 0.0038(2) 0.0030(3) 0.0036(3)
O2 0.0073(4) 0.0094(3) 0.0084(3) 0.0021(2) 0.0020(3) 0.0029(3)
O3 0.0089(4) 0.0083(3) 0.0094(3) 0.0043(3) 0.0022(3) 0.0033(3)
O4 0.0072(4) 0.0141(3) 0.0082(3) 0.0045(3) 0.0029(3) 0.0046(3)
O5 0.0104(4) 0.0082(3) 0.0077(3) 0.0032(2) 0.0029(3) 0.0026(3)
O6 0.0070(4) 0.0109(3) 0.0081(3) 0.0036(2) 0.0007(3) 0.0036(3)
O7 0.0070(4) 0.0086(3) 0.0093(3) 0.0030(2) 0.0015(3) 0.0027(3)
O8 0.0071(4) 0.0162(4) 0.0090(3) 0.0055(3) 0.0018(3) 0.0027(3)
O9 0.0095(4) 0.0081(3) 0.0073(3) 0.0026(2) -0.0001(3) 0.0018(3)
O10 0.0069(4) 0.0166(4) 0.0085(3) 0.0057(3) 0.0023(3) 0.0058(3)
O11 0.0073(4) 0.0135(3) 0.0078(3) 0.0046(3) 0.0024(3) 0.0040(3)
O12 0.0082(4) 0.0168(4) 0.0089(3) 0.0072(3) 0.0023(3) 0.0045(3)

loop_
_atom_type_symbol
_atom_type_description
_atom_type_scat_dispersion_real
_atom_type_scat_dispersion_imag
_atom_type_scat_source
Li Li -0.0003 0.0001 'International Tables Vol C Tables 4.2.6.8 and 6.1.1.4'
Be Be 0.0005 0.0002 'International Tables Vol C Tables 4.2.6.8 and 6.1.1.4'
B B 0.0013 0.0007 'International Tables Vol C Tables 4.2.6.8 and 6.1.1.4'
O O 0.0106 0.006 'International Tables Vol C Tables 4.2.6.8 and 6.1.1.4'

loop_
_geom_angle_atom_site_label_1
_geom_angle_atom_site_label_2
_geom_angle_atom_site_label_3
_geom_angle
_geom_angle_site_symmetry_1
_geom_angle_site_symmetry_3
O5 Li1 O7 116.93(10) . 1_665
O5 Li1 O6 111.88(9) . 1_565
O7 Li1 O6 118.65(9) 1_665 1_565
O5 Li1 O9 109.57(9) . 1_565
O7 Li1 O9 111.32(9) 1_665 1_565
O6 Li1 O9 83.35(8) 1_565 1_565
O5 Li1 Be2 121.01(9) . 1_565
O7 Li1 Be2 121.71(9) 1_665 1_565
O6 Li1 Be2 41.20(5) 1_565 1_565
O9 Li1 Be2 42.30(5) 1_565 1_565
O5 Li1 B3 105.33(9) . 1_665
O7 Li1 B3 29.31(4) 1_665 1_665
O6 Li1 B3 104.22(8) 1_565 1_665
O9 Li1 B3 138.30(8) 1_565 1_665
Be2 Li1 B3 128.99(8) 1_565 1_665
O5 Li1 Li4 45.63(6) . 1_665
O7 Li1 Li4 86.51(8) 1_665 1_665
O6 Li1 Li4 103.67(8) 1_565 1_665
O9 Li1 Li4 155.16(9) 1_565 1_665
Be2 Li1 Li4 141.16(8) 1_565 1_665
B3 Li1 Li4 63.81(6) 1_665 1_665
O5 Li1 Be3 148.31(9) . 1_565
O7 Li1 Be3 35.72(5) 1_665 1_565
O6 Li1 Be3 98.97(8) 1_565 1_565
O9 Li1 Be3 80.22(7) 1_565 1_565
Be2 Li1 Be3 86.96(7) 1_565 1_565
B3 Li1 Be3 58.17(5) 1_665 1_565
Li4 Li1 Be3 121.16(8) 1_665 1_565
O5 Li1 B2 88.93(7) . 1_565
O7 Li1 B2 123.26(9) 1_665 1_565
O6 Li1 B2 26.86(4) 1_565 1_565
O9 Li1 B2 104.37(8) 1_565 1_565
Be2 Li1 B2 64.83(6) 1_565 1_565
B3 Li1 B2 98.31(7) 1_665 1_565
Li4 Li1 B2 77.60(7) 1_665 1_565
Be3 Li1 B2 118.57(7) 1_565 1_565
O5 Li1 Li4 67.20(7) . 1_565
O7 Li1 Li4 133.89(9) 1_665 1_565
O6 Li1 Li4 97.76(8) 1_565 1_565
O9 Li1 Li4 42.39(6) 1_565 1_565
Be2 Li1 Li4 68.47(7) 1_565 1_565
B3 Li1 Li4 157.95(8) 1_665 1_565
Li4 Li1 Li4 112.78(9) 1_665 1_565
Be3 Li1 Li4 116.90(8) 1_565 1_565
B2 Li1 Li4 102.15(7) 1_565 1_565
O5 Li1 Li6 86.36(8) . 2_665
O7 Li1 Li6 40.32(6) 1_665 2_665
O6 Li1 Li6 158.77(9) 1_565 2_665
O9 Li1 Li6 101.21(8) 1_565 2_665
Be2 Li1 Li6 137.89(9) 1_565 2_665
B3 Li1 Li6 58.75(6) 1_665 2_665
Li4 Li1 Li6 80.95(7) 1_665 2_665
Be3 Li1 Li6 61.99(6) 1_565 2_665
B2 Li1 Li6 154.09(9) 1_565 2_665
Li4 Li1 Li6 99.43(8) 1_565 2_665
O5 Li1 Be1 29.46(4) . .
O7 Li1 Be1 92.11(7) 1_665 .
O6 Li1 Be1 141.28(8) 1_565 .
O9 Li1 Be1 108.13(8) 1_565 .
Be2 Li1 Be1 139.54(8) 1_565 .
B3 Li1 Be1 91.44(6) 1_665 .
Li4 Li1 Be1 52.09(6) 1_665 .
Be3 Li1 Be1 119.16(7) 1_565 .
B2 Li1 Be1 116.95(7) 1_565 .
Li4 Li1 Be1 72.02(6) 1_565 .
Li6 Li1 Be1 57.24(6) 2_665 .
O3 Li2 O10 135.20(12) . 2_665
O3 Li2 O12 125.10(11) . 1_455
O10 Li2 O12 99.70(9) 2_665 1_455
O3 Li2 Li6 142.63(13) . .
O10 Li2 Li6 58.63(8) 2_665 .
O12 Li2 Li6 60.24(8) 1_455 .
O3 Li2 O8 93.18(9) . .
O10 Li2 O8 87.70(9) 2_665 .
O12 Li2 O8 89.27(9) 1_455 .
Li6 Li2 O8 49.70(7) . .
O3 Li2 B1 29.80(5) . .
O10 Li2 B1 126.42(11) 2_665 .
O12 Li2 B1 122.24(10) 1_455 .
Li6 Li2 B1 113.09(11) . .
O8 Li2 B1 63.44(6) . .
O3 Li2 Be1 36.88(5) . .
O10 Li2 Be1 108.25(9) 2_665 .
O12 Li2 Be1 138.28(11) 1_455 .
Li6 Li2 Be1 161.34(12) . .
O8 Li2 Be1 121.51(9) . .
B1 Li2 Be1 62.12(5) . .
O3 Li2 Li5 42.90(6) . .
O10 Li2 Li5 161.41(12) 2_665 .
O12 Li2 Li5 85.33(9) 1_455 .
Li6 Li2 Li5 136.91(11) . .
O8 Li2 Li5 110.37(9) . .
B1 Li2 Li5 62.33(7) . .
Be1 Li2 Li5 59.08(6) . .
O3 Li2 B4 135.39(11) . 2_665
O10 Li2 B4 84.84(7) 2_665 2_665
O12 Li2 B4 26.07(4) 1_455 2_665
Li6 Li2 B4 68.19(8) . 2_665
O8 Li2 B4 110.04(8) . 2_665
B1 Li2 B4 145.65(9) . 2_665
Be1 Li2 B4 126.80(10) . 2_665
Li5 Li2 B4 92.65(9) . 2_665
O3 Li2 Be3 97.31(8) . 1_455
O10 Li2 Be3 125.55(9) 2_665 1_455
O12 Li2 Be3 32.03(5) 1_455 1_455
Li6 Li2 Be3 70.99(8) . 1_455
O8 Li2 Be3 73.73(7) . 1_455
B1 Li2 Be3 90.23(7) . 1_455
Be1 Li2 Be3 125.28(8) . 1_455
Li5 Li2 Be3 66.33(7) . 1_455
B4 Li2 Be3 56.82(6) 2_665 1_455
O3 Li2 Be3 78.95(8) . .
O10 Li2 Be3 77.71(8) 2_665 .
O12 Li2 Be3 122.05(10) 1_455 .
Li6 Li2 Be3 70.81(9) . .
O8 Li2 Be3 33.27(4) . .
B1 Li2 Be3 52.98(5) . .
Be1 Li2 Be3 94.26(8) . .
Li5 Li2 Be3 114.88(8) . .
B4 Li2 Be3 138.76(9) 2_665 .
Be3 Li2 Be3 105.28(8) 1_455 .
O3 Li2 Be1 148.83(11) . 2_665
O10 Li2 Be1 30.76(5) 2_665 2_665
O12 Li2 Be1 78.12(7) 1_455 2_665
Li6 Li2 Be1 64.39(7) . 2_665
O8 Li2 Be1 109.00(8) . 2_665
B1 Li2 Be1 156.45(10) . 2_665
Be1 Li2 Be1 112.08(8) . 2_665
Li5 Li2 Be1 136.83(10) . 2_665
B4 Li2 Be1 57.25(5) 2_665 2_665
Be3 Li2 Be1 109.57(7) 1_455 2_665
Be3 Li2 Be1 107.68(8) . 2_665
O2 Li3 O6 103.15(9) . .
O2 Li3 O1 106.11(9) . 1_655
O6 Li3 O1 120.39(10) . 1_655
O2 Li3 O1 121.24(10) . 2_766
O6 Li3 O1 107.28(9) . 2_766
O1 Li3 O1 99.92(8) 1_655 2_766
O2 Li3 Li3 128.52(11) . 2_866
O6 Li3 Li3 128.33(11) . 2_866
O1 Li3 Li3 51.50(7) 1_655 2_866
O1 Li3 Li3 48.42(6) 2_766 2_866
O2 Li3 B2 132.51(9) . .
O6 Li3 B2 30.92(4) . .
O1 Li3 B2 97.24(8) 1_655 .
O1 Li3 B2 93.65(7) 2_766 .
Li3 Li3 B2 98.41(9) 2_866 .
O2 Li3 B1 30.83(5) . .
O6 Li3 B1 92.30(8) . .
O1 Li3 B1 134.66(8) 1_655 .
O1 Li3 B1 98.76(8) 2_766 .
Li3 Li3 B1 130.89(11) 2_866 .
B2 Li3 B1 122.32(8) . .
O2 Li3 Li5 44.99(6) . 1_655
O6 Li3 Li5 147.97(10) . 1_655
O1 Li3 Li5 79.61(7) 1_655 1_655
O1 Li3 Li5 91.81(8) 2_766 1_655
Li3 Li3 Li5 83.57(9) 2_866 1_655
B2 Li3 Li5 174.11(9) . 1_655
B1 Li3 Li5 58.83(6) . 1_655
O2 Li3 Be2 120.80(9) . 1_655
O6 Li3 Be2 82.69(8) . 1_655
O1 Li3 Be2 37.76(5) 1_655 1_655
O1 Li3 Be2 112.07(8) 2_766 1_655
Li3 Li3 Be2 72.43(9) 2_866 1_655
B2 Li3 Be2 61.52(6) . 1_655
B1 Li3 Be2 148.91(8) . 1_655
Li5 Li3 Be2 114.21(9) 1_655 1_655
O2 Li3 Be2 77.83(7) . .
O6 Li3 Be2 34.55(5) . .
O1 Li3 Be2 151.79(9) 1_655 .
O1 Li3 Be2 101.50(8) 2_766 .
Li3 Li3 Be2 145.85(11) 2_866 .
B2 Li3 Be2 63.35(6) . .
B1 Li3 Be2 59.00(6) . .
Li5 Li3 Be2 117.64(8) 1_655 .
Be2 Li3 Be2 115.83(8) 1_655 .
O2 Li3 Li1 75.64(7) . 1_545
O6 Li3 Li1 38.88(5) . 1_545
O1 Li3 Li1 103.05(8) 1_655 1_545
O1 Li3 Li1 145.94(8) 2_766 1_545
Li3 Li3 Li1 146.06(12) 2_866 1_545
B2 Li3 Li1 58.89(6) . 1_545
B1 Li3 Li1 82.53(7) . 1_545
Li5 Li3 Li1 116.77(8) 1_655 1_545
Be2 Li3 Li1 74.34(7) 1_655 1_545
Be2 Li3 Li1 50.04(6) . 1_545
O2 Li3 Li3 83.94(8) . 2_766
O6 Li3 Li3 84.20(9) . 2_766
O1 Li3 Li3 148.91(10) 1_655 2_766
O1 Li3 Li3 51.59(6) 2_766 2_766
Li3 Li3 Li3 99.01(11) 2_866 2_766
B2 Li3 Li3 96.86(8) . 2_766
B1 Li3 Li3 53.74(6) . 2_766
Li5 Li3 Li3 88.27(8) 1_655 2_766
Be2 Li3 Li3 154.10(9) 1_655 2_766
Be2 Li3 Li3 58.34(6) . 2_766
Li1 Li3 Li3 107.97(9) 1_545 2_766
O9 Li4 O4 129.32(10) . 2_656
O9 Li4 O5 112.74(10) . 1_445
O4 Li4 O5 109.85(9) 2_656 1_445
O9 Li4 O11 114.12(9) . 1_445
O4 Li4 O11 98.86(9) 2_656 1_445
O5 Li4 O11 80.20(7) 1_445 1_445
O9 Li4 Be1 122.37(9) . 1_445
O4 Li4 Be1 107.73(8) 2_656 1_445
O5 Li4 Be1 40.63(5) 1_445 1_445
O11 Li4 Be1 39.59(5) 1_445 1_445
O9 Li4 Li5 144.44(11) . 1_545
O4 Li4 Li5 52.17(6) 2_656 1_545
O5 Li4 Li5 94.66(8) 1_445 1_545
O11 Li4 Li5 46.75(6) 1_445 1_545
Be1 Li4 Li5 65.62(7) 1_445 1_545
O9 Li4 B2 104.64(9) . 2_756
O4 Li4 B2 29.10(4) 2_656 2_756
O5 Li4 B2 138.91(9) 1_445 2_756
O11 Li4 B2 99.97(8) 1_445 2_756
Be1 Li4 B2 126.14(8) 1_445 2_756
Li5 Li4 B2 60.79(7) 1_545 2_756
O9 Li4 Li1 68.97(7) . 1_445
O4 Li4 Li1 143.67(10) 2_656 1_445
O5 Li4 Li1 43.81(6) 1_445 1_445
O11 Li4 Li1 99.29(8) 1_445 1_445
Be1 Li4 Li1 69.60(7) 1_445 1_445
Li5 Li4 Li1 134.74(9) 1_545 1_445
B2 Li4 Li1 160.63(8) 2_756 1_445
O9 Li4 Li1 43.81(6) . 1_545
O4 Li4 Li1 91.76(8) 2_656 1_545
O5 Li4 Li1 156.48(9) 1_445 1_545
O11 Li4 Li1 106.24(9) 1_445 1_545
Be1 Li4 Li1 141.66(8) 1_445 1_545
Li5 Li4 Li1 106.24(9) 1_545 1_545
B2 Li4 Li1 63.35(6) 2_756 1_545
Li1 Li4 Li1 112.78(9) 1_445 1_545
O9 Li4 Be2 135.60(8) . 2_656
O4 Li4 Be2 29.75(5) 2_656 2_656
O5 Li4 Be2 83.84(7) 1_445 2_656
O11 Li4 Be2 109.07(8) 1_445 2_656
Be1 Li4 Be2 97.45(7) 1_445 2_656
Li5 Li4 Be2 66.76(6) 1_545 2_656
B2 Li4 Be2 56.97(5) 2_756 2_656
Li1 Li4 Be2 114.03(8) 1_445 2_656
Li1 Li4 Be2 114.02(7) 1_545 2_656
O9 Li4 Be2 30.59(4) . .
O4 Li4 Be2 106.66(8) 2_656 .
O5 Li4 Be2 112.52(9) 1_445 .
O11 Li4 Be2 144.51(8) 1_445 .
Be1 Li4 Be2 142.65(8) 1_445 .
Li5 Li4 Be2 151.11(10) 1_545 .
B2 Li4 Be2 91.19(7) 2_756 .
Li1 Li4 Be2 74.15(7) 1_445 .
Li1 Li4 Be2 49.81(6) 1_545 .
Be2 Li4 Be2 105.27(6) 2_656 .
O3 Li5 O2 107.94(10) . 1_455
O3 Li5 O11 113.36(9) . 1_455
O2 Li5 O11 113.47(10) 1_455 1_455
O3 Li5 O4 98.46(9) . 2_666
O2 Li5 O4 124.09(10) 1_455 2_666
O11 Li5 O4 98.71(9) 1_455 2_666
O3 Li5 Li4 116.28(9) . 1_565
O2 Li5 Li4 135.65(11) 1_455 1_565
O11 Li5 Li4 51.36(6) 1_455 1_565
O4 Li5 Li4 47.42(6) 2_666 1_565
O3 Li5 B1 138.81(9) . 1_455
O2 Li5 B1 30.90(5) 1_455 1_455
O11 Li5 B1 94.40(8) 1_455 1_455
O4 Li5 B1 107.03(8) 2_666 1_455
Li4 Li5 B1 104.77(9) 1_565 1_455
O3 Li5 B2 68.63(7) . 2_766
O2 Li5 B2 138.86(9) 1_455 2_766
O11 Li5 B2 104.48(8) 1_455 2_766
O4 Li5 B2 30.46(4) 2_666 2_766
Li4 Li5 B2 61.52(6) 1_565 2_766
B1 Li5 B2 134.79(8) 1_455 2_766
O3 Li5 Li3 91.36(8) . 1_455
O2 Li5 Li3 45.06(6) 1_455 1_455
O11 Li5 Li3 153.16(11) 1_455 1_455
O4 Li5 Li3 87.20(8) 2_666 1_455
Li4 Li5 Li3 127.57(9) 1_565 1_455
B1 Li5 Li3 58.97(6) 1_455 1_455
B2 Li5 Li3 93.89(7) 2_766 1_455
O3 Li5 Be1 37.02(5) . .
O2 Li5 Be1 142.14(10) 1_455 .
O11 Li5 Be1 82.18(7) 1_455 .
O4 Li5 Be1 84.11(7) 2_666 .
Li4 Li5 Be1 81.52(7) 1_565 .
B1 Li5 Be1 168.76(8) 1_455 .
B2 Li5 Be1 56.37(6) 2_766 .
Li3 Li5 Be1 124.58(9) 1_455 .
O3 Li5 Li2 44.01(6) . .
O2 Li5 Li2 85.03(8) 1_455 .
O11 Li5 Li2 90.52(9) 1_455 .
O4 Li5 Li2 141.02(10) 2_666 .
Li4 Li5 Li2 129.95(9) 1_565 .
B1 Li5 Li2 109.91(8) 1_455 .
B2 Li5 Li2 110.57(9) 2_766 .
Li3 Li5 Li2 101.30(9) 1_455 .
Be1 Li5 Li2 59.61(7) . .
O3 Li5 Be1 146.92(9) . 1_455
O2 Li5 Be1 87.90(8) 1_455 1_455
O11 Li5 Be1 34.56(5) 1_455 1_455
O4 Li5 Be1 95.88(8) 2_666 1_455
Li4 Li5 Be1 56.49(6) 1_565 1_455
B1 Li5 Be1 62.15(6) 1_455 1_455
B2 Li5 Be1 117.78(8) 2_766 1_455
Li3 Li5 Be1 119.06(9) 1_455 1_455
Be1 Li5 Be1 116.25(7) . 1_455
Li2 Li5 Be1 111.99(8) . 1_455
O3 Li5 B4 87.63(7) . 1_455
O2 Li5 B4 123.15(8) 1_455 1_455
O11 Li5 B4 25.83(4) 1_455 1_455
O4 Li5 B4 105.92(8) 2_666 1_455
Li4 Li5 B4 63.98(6) 1_565 1_455
B1 Li5 B4 114.68(7) 1_455 1_455
B2 Li5 B4 97.94(7) 2_766 1_455
Li3 Li5 B4 166.85(8) 1_455 1_455
Be1 Li5 B4 59.29(5) . 1_455
Li2 Li5 B4 69.14(7) . 1_455
Be1 Li5 B4 59.73(5) 1_455 1_455
O8 Li6 O7 129.86(11) . 2
O8 Li6 O10 94.76(9) . 2_665
O7 Li6 O10 121.22(10) 2 2_665
O8 Li6 O12 95.10(9) . 1_455
O7 Li6 O12 116.31(11) 2 1_455
O10 Li6 O12 90.37(8) 2_665 1_455
O8 Li6 Li2 65.53(8) . .
O7 Li6 Li2 164.26(12) 2 .
O10 Li6 Li2 53.13(7) 2_665 .
O12 Li6 Li2 52.97(8) 1_455 .
O8 Li6 B3 28.55(5) . .
O7 Li6 B3 114.91(9) 2 .
O10 Li6 B3 120.16(8) 2_665 .
O12 Li6 B3 82.31(7) 1_455 .
Li2 Li6 B3 77.06(8) . .
O8 Li6 B3 138.42(9) . 2
O7 Li6 B3 27.50(5) 2 2
O10 Li6 B3 126.65(8) 2_665 2
O12 Li6 B3 88.83(8) 1_455 2
Li2 Li6 B3 140.08(11) . 2
B3 Li6 B3 112.55(8) . 2
O8 Li6 Be1 127.77(9) . 2_665
O7 Li6 Be1 97.50(8) 2 2_665
O10 Li6 Be1 34.54(4) 2_665 2_665
O12 Li6 Be1 78.68(7) 1_455 2_665
Li2 Li6 Be1 70.14(8) . 2_665
B3 Li6 Be1 147.20(8) . 2_665
B3 Li6 Be1 93.63(7) 2 2_665
O8 Li6 Li1 141.13(12) . 2_665
O7 Li6 Li1 40.29(5) 2 2_665
O10 Li6 Li1 80.99(8) 2_665 2_665
O12 Li6 Li1 123.39(9) 1_455 2_665
Li2 Li6 Li1 131.88(10) . 2_665
B3 Li6 Li1 148.42(9) . 2_665
B3 Li6 Li1 56.23(6) 2 2_665
Be1 Li6 Li1 63.05(6) 2_665 2_665
O8 Li6 Be3 99.43(9) . 2_655
O7 Li6 Be3 31.77(5) 2 2_655
O10 Li6 Be3 126.34(10) 2_665 2_655
O12 Li6 Be3 138.63(9) 1_455 2_655
Li2 Li6 Be3 163.80(11) . 2_655
B3 Li6 Be3 92.42(7) . 2_655
B3 Li6 Be3 55.39(5) 2 2_655
Be1 Li6 Be3 119.37(8) 2_665 2_655
Li1 Li6 Be3 56.39(5) 2_665 2_655
O8 Li6 Li6 84.29(9) . 2
O7 Li6 Li6 64.29(8) 2 2
O10 Li6 Li6 172.28(14) 2_665 2
O12 Li6 Li6 82.09(10) 1_455 2
Li2 Li6 Li6 119.99(13) . 2
B3 Li6 Li6 57.33(6) . 2
B3 Li6 Li6 55.22(7) 2 2
Be1 Li6 Li6 143.63(12) 2_665 2
Li1 Li6 Li6 104.54(9) 2_665 2
Be3 Li6 Li6 61.31(7) 2_655 2
O8 Li6 Be3 75.10(8) . 1_455
O7 Li6 Be3 112.88(10) 2 1_455
O10 Li6 Be3 114.48(9) 2_665 1_455
O12 Li6 Be3 30.54(4) 1_455 1_455
Li2 Li6 Be3 64.57(8) . 1_455
B3 Li6 Be3 54.68(5) . 1_455
B3 Li6 Be3 88.88(8) 2 1_455
Be1 Li6 Be3 109.16(8) 2_665 1_455
Li1 Li6 Be3 141.65(9) 2_665 1_455
Be3 Li6 Be3 119.17(7) 2_655 1_455
Li6 Li6 Be3 57.86(8) 2 1_455
O11 Be1 O10 111.97(8) . .
O11 Be1 O3 113.16(9) . .
O10 Be1 O3 108.50(8) . .
O11 Be1 O5 103.57(8) . .
O10 Be1 O5 114.27(9) . .
O3 Be1 O5 105.23(8) . .
O11 Be1 Li4 53.17(7) . 1_665
O10 Be1 Li4 130.98(8) . 1_665
O3 Be1 Li4 120.32(8) . 1_665
O5 Be1 Li4 50.43(6) . 1_665
O11 Be1 Li5 156.40(8) . .
O10 Be1 Li5 83.83(8) . .
O3 Be1 Li5 43.43(6) . .
O5 Be1 Li5 84.21(7) . .
Li4 Be1 Li5 129.26(8) 1_665 .
O11 Be1 Li2 105.68(8) . .
O10 Be1 Li2 71.89(7) . .
O3 Be1 Li2 44.38(6) . .
O5 Be1 Li2 144.69(8) . .
Li4 Be1 Li2 151.25(9) 1_665 .
Li5 Be1 Li2 61.32(7) . .
O11 Be1 Li5 41.64(6) . 1_655
O10 Be1 Li5 146.21(8) . 1_655
O3 Be1 Li5 76.56(7) . 1_655
O5 Be1 Li5 95.48(7) . 1_655
Li4 Be1 Li5 57.88(7) 1_665 1_655
Li5 Be1 Li5 116.25(7) . 1_655
Li2 Be1 Li5 93.38(8) . 1_655
O11 Be1 Li6 79.11(7) . 2_665
O10 Be1 Li6 45.75(6) . 2_665
O3 Be1 Li6 153.59(8) . 2_665
O5 Be1 Li6 93.63(7) . 2_665
Li4 Be1 Li6 85.94(7) 1_665 2_665
Li5 Be1 Li6 123.13(8) . 2_665
Li2 Be1 Li6 110.91(7) . 2_665
Li5 Be1 Li6 120.51(8) 1_655 2_665
O11 Be1 Li2 77.34(7) . 2_665
O10 Be1 Li2 37.26(6) . 2_665
O3 Be1 Li2 112.22(7) . 2_665
O5 Be1 Li2 138.75(8) . 2_665
Li4 Be1 Li2 117.58(7) 1_665 2_665
Li5 Be1 Li2 111.59(7) . 2_665
Li2 Be1 Li2 67.92(8) . 2_665
Li5 Be1 Li2 109.22(7) 1_655 2_665
Li6 Be1 Li2 45.46(6) 2_665 2_665
O11 Be1 Li1 100.10(7) . .
O10 Be1 Li1 85.03(7) . .
O3 Be1 Li1 134.53(8) . .
O5 Be1 Li1 34.33(5) . .
Li4 Be1 Li1 58.31(6) 1_665 .
Li5 Be1 Li1 98.61(7) . .
Li2 Be1 Li1 150.29(8) . .
Li5 Be1 Li1 115.87(7) 1_655 .
Li6 Be1 Li1 59.71(6) 2_665 .
Li2 Be1 Li1 104.44(7) 2_665 .
O4 Be2 O6 109.91(8) . .
O4 Be2 O9 112.78(8) . .
O6 Be2 O9 104.71(9) . .
O4 Be2 O1 109.97(9) . .
O6 Be2 O1 112.21(8) . .
O9 Be2 O1 107.17(8) . .
O4 Be2 Li1 130.52(8) . 1_545
O6 Be2 Li1 52.11(6) . 1_545
O9 Be2 Li1 52.81(6) . 1_545
O1 Be2 Li1 119.50(8) . 1_545
O4 Be2 Li3 73.41(7) . 1_455
O6 Be2 Li3 153.52(8) . 1_455
O9 Be2 Li3 97.47(7) . 1_455
O1 Be2 Li3 45.92(6) . 1_455
Li1 Be2 Li3 145.38(7) 1_545 1_455
O4 Be2 Li3 131.47(7) . .
O6 Be2 Li3 41.65(6) . .
O9 Be2 Li3 112.77(8) . .
O1 Be2 Li3 70.93(7) . .
Li1 Be2 Li3 69.98(7) 1_545 .
Li3 Be2 Li3 115.83(8) 1_455 .
O4 Be2 Li4 36.47(6) . 2_656
O6 Be2 Li4 75.96(6) . 2_656
O9 Be2 Li4 110.42(7) . 2_656
O1 Be2 Li4 137.78(8) . 2_656
Li1 Be2 Li4 98.54(7) 1_545 2_656
Li3 Be2 Li4 109.74(7) 1_455 2_656
Li3 Be2 Li4 110.02(7) . 2_656
O4 Be2 Li4 81.81(7) . .
O6 Be2 Li4 100.11(7) . .
O9 Be2 Li4 35.92(5) . .
O1 Be2 Li4 137.86(8) . .
Li1 Be2 Li4 61.72(7) 1_545 .
Li3 Be2 Li4 106.35(7) 1_455 .
Li3 Be2 Li4 131.53(7) . .
Li4 Be2 Li4 74.73(6) 2_656 .
O4 Be2 Li5 38.44(5) . 2_666
O6 Be2 Li5 92.05(7) . 2_666
O9 Be2 Li5 151.11(8) . 2_666
O1 Be2 Li5 87.24(7) . 2_666
Li1 Be2 Li5 140.26(7) 1_545 2_666
Li3 Be2 Li5 74.36(6) 1_455 2_666
Li3 Be2 Li5 95.45(6) . 2_666
Li4 Be2 Li5 50.59(6) 2_656 2_666
Li4 Be2 Li5 118.79(6) . 2_666
O12 Be3 O8 111.92(8) . .
O12 Be3 O7 107.26(9) . 1_655
O8 Be3 O7 110.95(8) . 1_655
O12 Be3 O2 111.49(8) . .
O8 Be3 O2 104.93(8) . .
O7 Be3 O2 110.34(8) 1_655 .
O12 Be3 Li1 149.95(9) . 1_545
O8 Be3 Li1 84.69(7) . 1_545
O7 Be3 Li1 42.71(6) 1_655 1_545
O2 Be3 Li1 86.39(7) . 1_545
O12 Be3 Li2 39.76(5) . 1_655
O8 Be3 Li2 150.10(8) . 1_655
O7 Be3 Li2 91.28(8) 1_655 1_655
O2 Be3 Li2 84.47(7) . 1_655
Li1 Be3 Li2 124.67(8) 1_545 1_655
O12 Be3 Li6 94.03(7) . 2_655
O8 Be3 Li6 84.64(7) . 2_655
O7 Be3 Li6 37.75(5) 1_655 2_655
O2 Be3 Li6 145.95(7) . 2_655
Li1 Be3 Li6 61.62(6) 1_545 2_655
Li2 Be3 Li6 103.54(8) 1_655 2_655
O12 Be3 Li2 80.34(7) . .
O8 Be3 Li2 49.80(6) . .
O7 Be3 Li2 160.20(8) 1_655 .
O2 Be3 Li2 82.52(7) . .
Li1 Be3 Li2 127.32(7) 1_545 .
Li2 Be3 Li2 105.28(8) 1_655 .
Li6 Be3 Li2 125.24(7) 2_655 .
O12 Be3 Li6 41.79(6) . 1_655
O8 Be3 Li6 126.99(8) . 1_655
O7 Be3 Li6 65.47(6) 1_655 1_655
O2 Be3 Li6 126.52(8) . 1_655
Li1 Be3 Li6 108.17(7) 1_545 1_655
Li2 Be3 Li6 44.44(6) 1_655 1_655
Li6 Be3 Li6 60.83(7) 2_655 1_655
Li2 Be3 Li6 119.68(7) . 1_655
O12 Be3 Li6 80.06(7) . .
O8 Be3 Li6 32.30(5) . .
O7 Be3 Li6 118.11(8) 1_655 .
O2 Be3 Li6 123.84(8) . .
Li1 Be3 Li6 110.67(7) 1_545 .
Li2 Be3 Li6 119.52(7) 1_655 .
Li6 Be3 Li6 81.30(7) 2_655 .
Li2 Be3 Li6 43.97(6) . .
Li6 Be3 Li6 99.23(7) 1_655 .
O12 Be3 Li5 80.36(6) . 1_655
O8 Be3 Li5 124.46(8) . 1_655
O7 Be3 Li5 116.29(7) 1_655 1_655
O2 Be3 Li5 31.72(5) . 1_655
Li1 Be3 Li5 111.59(6) 1_545 1_655
Li2 Be3 Li5 54.59(6) 1_655 1_655
Li6 Be3 Li5 150.46(8) 2_655 1_655
Li2 Be3 Li5 82.68(7) . 1_655
Li6 Be3 Li5 98.83(7) 1_655 1_655
Li6 Be3 Li5 125.41(7) . 1_655
O2 B1 O1 120.02(9) . .
O2 B1 O3 118.92(9) . .
O1 B1 O3 121.04(10) . .
O2 B1 Li5 45.19(6) . 1_655
O1 B1 Li5 136.11(8) . 1_655
O3 B1 Li5 87.33(7) . 1_655
O2 B1 Li3 45.15(6) . .
O1 B1 Li3 80.79(7) . .
O3 B1 Li3 148.08(8) . .
Li5 B1 Li3 62.20(6) 1_655 .
O2 B1 Li2 99.43(8) . .
O1 B1 Li2 124.91(9) . .
O3 B1 Li2 43.68(6) . .
Li5 B1 Li2 98.88(7) 1_655 .
Li3 B1 Li2 144.12(8) . .
O2 B1 Li5 154.89(7) . .
O1 B1 Li5 85.00(7) . .
O3 B1 Li5 36.26(6) . .
Li5 B1 Li5 118.76(7) 1_655 .
Li3 B1 Li5 154.73(7) . .
Li2 B1 Li5 60.47(7) . .
O6 B2 O4 119.35(9) . 1_655
O6 B2 O5 122.01(10) . 2_766
O4 B2 O5 118.63(9) 1_655 2_766
O6 B2 Li3 45.79(6) . .
O4 B2 Li3 80.62(7) 1_655 .
O5 B2 Li3 148.58(9) 2_766 .
O6 B2 Li5 126.60(8) . 2_766
O4 B2 Li5 49.88(6) 1_655 2_766
O5 B2 Li5 90.85(7) 2_766 2_766
Li3 B2 Li5 83.60(6) . 2_766
O6 B2 Li4 157.69(9) . 2_756
O4 B2 Li4 43.15(6) 1_655 2_756
O5 B2 Li4 77.38(7) 2_766 2_756
Li3 B2 Li4 123.37(7) . 2_756
Li5 B2 Li4 57.69(6) 2_766 2_756
O6 B2 Li1 40.13(6) . 1_545
O4 B2 Li1 103.12(7) 1_655 1_545
O5 B2 Li1 124.03(8) 2_766 1_545
Li3 B2 Li1 68.37(6) . 1_545
Li5 B2 Li1 144.95(7) 2_766 1_545
Li4 B2 Li1 121.58(7) 2_756 1_545
O8 B3 O9 121.90(10) . .
O8 B3 O7 118.85(8) . .
O9 B3 O7 119.25(9) . .
O8 B3 Li1 160.21(8) . 1_445
O9 B3 Li1 76.93(7) . 1_445
O7 B3 Li1 42.87(6) . 1_445
O8 B3 Li6 41.53(6) . .
O9 B3 Li6 156.88(10) . .
O7 B3 Li6 79.56(7) . .
Li1 B3 Li6 122.31(7) 1_445 .
O8 B3 Li6 106.46(7) . 2
O9 B3 Li6 117.15(7) . 2
O7 B3 Li6 39.95(6) . 2
Li1 B3 Li6 65.02(7) 1_445 2
Li6 B3 Li6 67.45(8) . 2
O12 B4 O11 118.93(10) 2_765 .
O12 B4 O10 121.51(9) 2_765 1_655
O11 B4 O10 119.56(9) . 1_655
O12 B4 Li5 151.63(9) 2_765 1_655
O11 B4 Li5 37.17(6) . 1_655
O10 B4 Li5 84.50(7) 1_655 1_655
O12 B4 Li2 38.95(6) 2_765 2_665
O11 B4 Li2 86.42(8) . 2_665
O10 B4 Li2 146.92(8) 1_655 2_665
Li5 B4 Li2 112.98(7) 1_655 2_665
B1 O1 Be2 121.11(8) . .
B1 O1 Li3 126.09(8) . 1_455
Be2 O1 Li3 96.32(8) . 1_455
B1 O1 Li3 112.13(8) . 2_766
Be2 O1 Li3 114.06(7) . 2_766
Li3 O1 Li3 80.08(8) 1_455 2_766
B1 O2 Be3 111.00(8) . .
B1 O2 Li5 103.90(9) . 1_655
Be3 O2 Li5 120.62(8) . 1_655
B1 O2 Li3 104.01(8) . .
Be3 O2 Li3 123.95(8) . .
Li5 O2 Li3 89.95(8) 1_655 .
B1 O3 Be1 132.57(9) . .
B1 O3 Li5 118.00(8) . .
Be1 O3 Li5 99.54(8) . .
B1 O3 Li2 106.53(9) . .
Be1 O3 Li2 98.73(9) . .
Li5 O3 Li2 93.09(9) . .
B2 O4 Be2 130.41(8) 1_455 .
B2 O4 Li4 107.75(8) 1_455 2_656
Be2 O4 Li4 113.78(9) . 2_656
B2 O4 Li5 99.66(8) 1_455 2_666
Be2 O4 Li5 112.63(8) . 2_666
Li4 O4 Li5 80.41(8) 2_656 2_666
B2 O5 Be1 112.88(7) 2_766 .
B2 O5 Li1 124.03(8) 2_766 .
Be1 O5 Li1 116.21(8) . .
B2 O5 Li4 115.78(8) 2_766 1_665
Be1 O5 Li4 88.94(8) . 1_665
Li1 O5 Li4 90.56(8) . 1_665
B2 O6 Be2 141.42(9) . .
B2 O6 Li3 103.29(9) . .
Be2 O6 Li3 103.79(8) . .
B2 O6 Li1 113.01(8) . 1_545
Be2 O6 Li1 86.69(8) . 1_545
Li3 O6 Li1 103.24(8) . 1_545
B3 O7 Be3 121.88(8) . 1_455
B3 O7 Li1 107.82(8) . 1_445
Be3 O7 Li1 101.57(8) 1_455 1_445
B3 O7 Li6 112.54(9) . 2
Be3 O7 Li6 110.47(8) 1_455 2
Li1 O7 Li6 99.40(9) 1_445 2
B3 O8 Be3 128.40(8) . .
B3 O8 Li6 109.92(9) . .
Be3 O8 Li6 120.43(9) . .
B3 O8 Li2 114.75(8) . .
Be3 O8 Li2 96.93(8) . .
Li6 O8 Li2 64.77(8) . .
B3 O9 Be2 119.45(8) . .
B3 O9 Li4 119.96(8) . .
Be2 O9 Li4 113.50(8) . .
B3 O9 Li1 116.38(8) . 1_545
Be2 O9 Li1 84.89(8) . 1_545
Li4 O9 Li1 93.80(8) . 1_545
B4 O10 Be1 128.34(8) 1_455 .
B4 O10 Li2 117.07(9) 1_455 2_665
Be1 O10 Li2 111.98(10) . 2_665
B4 O10 Li6 112.29(8) 1_455 2_665
Be1 O10 Li6 99.70(8) . 2_665
Li2 O10 Li6 68.23(9) 2_665 2_665
B4 O11 Be1 136.21(8) . .
B4 O11 Li5 116.99(9) . 1_655
Be1 O11 Li5 103.81(8) . 1_655
B4 O11 Li4 112.58(8) . 1_665
Be1 O11 Li4 87.24(8) . 1_665
Li5 O11 Li4 81.89(8) 1_655 1_665
B4 O12 Be3 131.27(9) 2_765 .
B4 O12 Li2 114.98(9) 2_765 1_655
Be3 O12 Li2 108.21(8) . 1_655
B4 O12 Li6 109.20(8) 2_765 1_655
Be3 O12 Li6 107.67(8) . 1_655
Li2 O12 Li6 66.79(9) 1_655 1_655

loop_
_geom_bond_atom_site_label_1
_geom_bond_atom_site_label_2
_geom_bond_distance
_geom_bond_site_symmetry_2
Li1 O5 1.9054(19) .
Li1 O7 1.925(2) 1_665
Li1 O6 1.9558(19) 1_565
Li1 O9 1.979(2) 1_565
Li1 Be2 2.474(2) 1_565
Li1 B3 2.693(2) 1_665
Li1 Li4 2.752(3) 1_665
Li1 Be3 2.780(2) 1_565
Li1 B2 2.793(2) 1_565
Li1 Li4 2.852(3) 1_565
Li1 Li6 2.937(3) 2_665
Li1 Be1 3.032(2) .
Li2 O3 1.928(2) .
Li2 O10 1.947(2) 2_665
Li2 O12 1.964(2) 1_455
Li2 Li6 2.261(3) .
Li2 O8 2.275(3) .
Li2 B1 2.676(2) .
Li2 Be1 2.724(3) .
Li2 Li5 2.770(3) .
Li2 B4 2.831(3) 2_665
Li2 Be3 2.916(3) 1_455
Li2 Be3 2.956(3) .
Li2 Be1 2.983(3) 2_665
Li3 O2 1.9047(19) .
Li3 O6 1.9127(19) .
Li3 O1 1.962(2) 1_655
Li3 O1 2.0527(19) 2_766
Li3 Li3 2.584(4) 2_866
Li3 B2 2.597(2) .
Li3 B1 2.607(2) .
Li3 Li5 2.691(2) 1_655
Li3 Be2 2.714(3) 1_655
Li3 Be2 2.795(3) .
Li3 Li1 3.033(3) 1_545
Li3 Li3 3.504(4) 2_766
Li4 O9 1.9271(19) .
Li4 O4 1.936(2) 2_656
Li4 O5 1.967(2) 1_445
Li4 O11 2.045(2) 1_445
Li4 Be1 2.552(2) 1_445
Li4 Li5 2.592(3) 1_545
Li4 B2 2.695(2) 2_756
Li4 Li1 2.752(3) 1_445
Li4 Li1 2.852(3) 1_545
Li4 Be2 2.980(2) 2_656
Li4 Be2 3.013(2) .
Li5 O3 1.889(2) .
Li5 O2 1.902(2) 1_455
Li5 O11 1.9071(19) 1_455
Li5 O4 2.076(2) 2_666
Li5 Li4 2.592(3) 1_565
Li5 B1 2.603(2) 1_455
Li5 B2 2.677(2) 2_766
Li5 Li3 2.691(2) 1_455
Li5 Be1 2.709(2) .
Li5 Be1 2.787(2) 1_455
Li5 B4 2.812(2) 1_455
Li6 O8 1.906(2) .
Li6 O7 1.926(2) 2
Li6 O10 2.078(2) 2_665
Li6 O12 2.135(2) 1_455
Li6 B3 2.703(2) .
Li6 B3 2.770(2) 2
Li6 Be1 2.860(2) 2_665
Li6 Li1 2.937(3) 2_665
Li6 Be3 2.947(3) 2_655
Li6 Li6 3.039(4) 2
Li6 Be3 3.053(3) 1_455
Be1 O11 1.6281(17) .
Be1 O10 1.6452(14) .
Be1 O3 1.6541(14) .
Be1 O5 1.6620(15) .
Be1 Li4 2.552(2) 1_665
Be1 Li5 2.787(2) 1_655
Be1 Li6 2.860(2) 2_665
Be1 Li2 2.983(3) 2_665
Be2 O4 1.6157(15) .
Be2 O6 1.6323(17) .
Be2 O9 1.6716(14) .
Be2 O1 1.6722(15) .
Be2 Li1 2.474(2) 1_545
Be2 Li3 2.714(3) 1_455
Be2 Li4 2.980(2) 2_656
Be2 Li5 3.083(2) 2_666
Be3 O12 1.6281(14) .
Be3 O8 1.6338(16) .
Be3 O7 1.6564(15) 1_655
Be3 O2 1.6793(15) .
Be3 Li1 2.780(2) 1_545
Be3 Li2 2.916(3) 1_655
Be3 Li6 2.947(3) 2_655
Be3 Li6 3.053(3) 1_655
Be3 Li5 3.113(2) 1_655
B1 O2 1.3770(16) .
B1 O1 1.3835(13) .
B1 O3 1.3872(13) .
B1 Li5 2.603(2) 1_655
B2 O6 1.3711(13) .
B2 O4 1.3765(15) 1_655
B2 O5 1.3854(13) 2_766
B2 Li5 2.677(2) 2_766
B2 Li4 2.695(2) 2_756
B2 Li1 2.793(2) 1_545
B3 O8 1.3740(13) .
B3 O9 1.3823(12) .
B3 O7 1.3848(15) .
B3 Li1 2.693(2) 1_445
B3 Li6 2.770(2) 2
B4 O12 1.3725(13) 2_765
B4 O11 1.3754(13) .
B4 O10 1.3878(15) 1_655
B4 Li5 2.812(2) 1_655
B4 Li2 2.831(3) 2_665
O1 Li3 1.962(2) 1_455
O1 Li3 2.0527(19) 2_766
O2 Li5 1.902(2) 1_655
O4 B2 1.3765(15) 1_455
O4 Li4 1.936(2) 2_656
O4 Li5 2.076(2) 2_666
O5 B2 1.3854(13) 2_766
O5 Li4 1.967(2) 1_665
O6 Li1 1.9558(19) 1_545
O7 Be3 1.6564(15) 1_455
O7 Li1 1.925(2) 1_445
O7 Li6 1.926(2) 2
O9 Li1 1.979(2) 1_545
O10 B4 1.3878(15) 1_455
O10 Li2 1.947(2) 2_665
O10 Li6 2.078(2) 2_665
O11 Li5 1.9071(19) 1_655
O11 Li4 2.045(2) 1_665
O12 B4 1.3725(13) 2_765
O12 Li2 1.964(2) 1_655
O12 Li6 2.135(2) 1_655
